data_7207000
loop_
_publ_author_name
'Bai, Shi-Qiang'
'Yong, Anna Marie'
'Hu, Jian Jin'
'Young, David J.'
'Zhang, Xinhai'
'Zong, Yun'
'Xu, Jianwei'
'Zuo, Jing-Lin'
'Hor, T. S. Andy'

_publ_section_title
;
 Zinc, cobalt and copper coordination polymers with different structural
 motifs from picolyl-triazole hybrid ligands
;
_journal_issue 3
_journal_name_full CrystEngComm
_journal_page_first 961
_journal_paper_doi 10.1039/c1ce05808h
_journal_volume 14
_journal_year 2012
_chemical_formula_sum 'C12 H16 Cl2 N4 Zn'
_chemical_formula_weight 352.56
_chemical_name_systematic
;
?
;
_space_group_IT_number 14
_symmetry_cell_setting monoclinic
_symmetry_space_group_name_Hall '-P 2yn'
_symmetry_space_group_name_H-M 'P 1 21/n 1'
_atom_sites_solution_hydrogens geom
_atom_sites_solution_primary direct
_atom_sites_solution_secondary difmap
_audit_creation_method SHELXL-97
_cell_angle_alpha 90.00
_cell_angle_beta 112.6200(10)
_cell_angle_gamma 90.00
_cell_formula_units_Z 4
_cell_length_a 12.4667(6)
_cell_length_b 9.3666(5)
_cell_length_c 14.1959(7)
_cell_measurement_reflns_used 6285
_cell_measurement_temperature 100(2)
_cell_measurement_theta_max 27.48
_cell_measurement_theta_min 2.67
_cell_volume 1530.15(13)
_computing_cell_refinement 'Bruker SMART'
_computing_data_collection 'Bruker SMART'
_computing_data_reduction 'Bruker SAINT'
_computing_molecular_graphics 'Bruker SHELXTL'
_computing_publication_material 'Bruker SHELXTL'
_computing_structure_refinement 'SHELXL-97 (Sheldrick, 1997)'
_computing_structure_solution 'SHELXS-97 (Sheldrick, 1990)'
_diffrn_ambient_temperature 100(2)
_diffrn_measured_fraction_theta_full 0.998
_diffrn_measured_fraction_theta_max 0.998
_diffrn_measurement_device_type 'CCD area detector'
_diffrn_measurement_method 'phi and omega scans'
_diffrn_radiation_monochromator graphite
_diffrn_radiation_source 'fine-focus sealed tube'
_diffrn_radiation_type MoK\a
_diffrn_radiation_wavelength 0.71073
_diffrn_reflns_av_R_equivalents 0.0201
_diffrn_reflns_av_sigmaI/netI 0.0222
_diffrn_reflns_limit_h_max 16
_diffrn_reflns_limit_h_min -16
_diffrn_reflns_limit_k_max 12
_diffrn_reflns_limit_k_min -9
_diffrn_reflns_limit_l_max 18
_diffrn_reflns_limit_l_min -17
_diffrn_reflns_number 10502
_diffrn_reflns_theta_full 27.48
_diffrn_reflns_theta_max 27.48
_diffrn_reflns_theta_min 1.85
_exptl_absorpt_coefficient_mu 1.946
_exptl_absorpt_correction_T_max 0.7724
_exptl_absorpt_correction_T_min 0.4197
_exptl_absorpt_correction_type multi-scan
_exptl_absorpt_process_details 'Sadabs, (Sheldrick 2001)'
_exptl_crystal_colour colourless
_exptl_crystal_density_diffrn 1.530
_exptl_crystal_density_meas ?
_exptl_crystal_density_method 'not measured'
_exptl_crystal_description block
_exptl_crystal_F_000 720
_exptl_crystal_size_max 0.54
_exptl_crystal_size_mid 0.32
_exptl_crystal_size_min 0.14
_refine_diff_density_max 0.444
_refine_diff_density_min -0.223
_refine_diff_density_rms 0.069
_refine_ls_extinction_method none
_refine_ls_goodness_of_fit_ref 1.067
_refine_ls_hydrogen_treatment constr
_refine_ls_matrix_type full
_refine_ls_number_parameters 173
_refine_ls_number_reflns 3497
_refine_ls_number_restraints 0
_refine_ls_restrained_S_all 1.067
_refine_ls_R_factor_all 0.0258
_refine_ls_R_factor_gt 0.0241
_refine_ls_shift/su_max 0.002
_refine_ls_shift/su_mean 0.000
_refine_ls_structure_factor_coef Fsqd
_refine_ls_weighting_details 'calc w=1/[\s^2^(Fo^2^)+(0.0394P)^2^+0.3104P] where P=(Fo^2^+2Fc^2^)/3'
_refine_ls_weighting_scheme calc
_refine_ls_wR_factor_gt 0.0638
_refine_ls_wR_factor_ref 0.0646
_reflns_number_gt 3267
_reflns_number_total 3497
_reflns_threshold_expression >2sigma(I)
_cod_data_source_file c1ce05808h.txt
_cod_data_source_block 9483
_cod_depositor_comments
;
The following automatic conversions were performed:

'_symmetry_cell_setting' value 'Monoclinic' changed to 'monoclinic'
according to /home/saulius/struct/CIF-dictionaries/cif_core.dic
dictionary named 'cif_core.dic' version 2.4.1 from
2010-06-29.

'_exptl_absorpt_correction_type' value 'Multi-scan'
changed to 'multi-scan' according to
/home/saulius/struct/CIF-dictionaries/cif_core.dic dictionary named
'cif_core.dic' version 2.4.1 from 2010-06-29.

Automatic conversion script
Id: cif_fix_values 1715 2011-07-08 13:25:40Z adriana 

The following automatic conversions were performed:

'_exptl_crystal_density_meas' value 'Not Measured' was changed to '?'
- the value is perceived as not measured.

Automatic conversion script
Id: cif_fix_values 3008 2015-01-20 13:52:24Z robertas 
;
_cod_original_sg_symbol_H-M P2(1)/n
_cod_database_code 7207000

loop_
_symmetry_equiv_pos_as_xyz
'x, y, z'
'-x+1/2, y+1/2, -z+1/2'
'-x, -y, -z'
'x-1/2, -y-1/2, z-1/2'

loop_
_atom_site_label
_atom_site_type_symbol
_atom_site_fract_x
_atom_site_fract_y
_atom_site_fract_z
_atom_site_U_iso_or_equiv
_atom_site_adp_type
_atom_site_occupancy
_atom_site_symmetry_multiplicity
_atom_site_calc_flag
_atom_site_refinement_flags
Zn1 Zn 0.216570(13) 0.619412(18) 0.460610(12) 0.01626(7) Uani 1 1 d .
Cl1 Cl 0.14773(3) 0.75911(4) 0.55311(3) 0.02095(9) Uani 1 1 d .
Cl2 Cl 0.38103(3) 0.69043(4) 0.44911(3) 0.02284(9) Uani 1 1 d .
N1 N 0.24215(11) 0.42669(14) 0.53380(9) 0.0171(2) Uani 1 1 d .
N2 N 0.40962(10) -0.02339(13) 0.73572(9) 0.0172(2) Uani 1 1 d .
N3 N 0.49203(10) -0.01890(14) 0.82939(9) 0.0181(2) Uani 1 1 d .
N4 N 0.58319(10) -0.08443(14) 0.82347(9) 0.0175(2) Uani 1 1 d .
C1 C 0.15380(13) 0.35677(17) 0.54527(11) 0.0192(3) Uani 1 1 d .
H1 H 0.0774 0.3940 0.5130 0.023 Uiso 1 1 calc R
C2 C 0.16948(13) 0.23286(17) 0.60209(11) 0.0192(3) Uani 1 1 d .
H2 H 0.1049 0.1863 0.6084 0.023 Uiso 1 1 calc R
C3 C 0.28067(12) 0.17738(15) 0.64972(10) 0.0176(3) Uani 1 1 d .
C4 C 0.37150(13) 0.24793(16) 0.63591(12) 0.0219(3) Uani 1 1 d .
H4 H 0.4484 0.2116 0.6659 0.026 Uiso 1 1 calc R
C5 C 0.34932(13) 0.37143(16) 0.57819(12) 0.0215(3) Uani 1 1 d .
H5 H 0.4123 0.4190 0.5696 0.026 Uiso 1 1 calc R
C6 C 0.29809(12) 0.04581(16) 0.71542(11) 0.0188(3) Uani 1 1 d .
H6A H 0.2932 0.0728 0.7811 0.023 Uiso 1 1 calc R
H6B H 0.2348 -0.0229 0.6809 0.023 Uiso 1 1 calc R
C7 C 0.44660(13) -0.09084(16) 0.66964(11) 0.0205(3) Uani 1 1 d .
H7 H 0.4037 -0.1078 0.5991 0.025 Uiso 1 1 calc R
C8 C 0.55919(13) -0.12953(15) 0.72592(11) 0.0187(3) Uani 1 1 d .
C9 C 0.64898(13) -0.19536(17) 0.69446(12) 0.0225(3) Uani 1 1 d .
H9A H 0.6106 -0.2429 0.6275 0.027 Uiso 1 1 calc R
H9B H 0.6921 -0.2689 0.7449 0.027 Uiso 1 1 calc R
C10 C 0.73434(14) -0.08288(18) 0.68662(12) 0.0233(3) Uani 1 1 d .
H10A H 0.6914 -0.0122 0.6337 0.028 Uiso 1 1 calc R
H10B H 0.7691 -0.0318 0.7525 0.028 Uiso 1 1 calc R
C11 C 0.83077(15) -0.1477(2) 0.65999(13) 0.0287(4) Uani 1 1 d .
H11A H 0.7963 -0.1910 0.5912 0.034 Uiso 1 1 calc R
H11B H 0.8686 -0.2249 0.7092 0.034 Uiso 1 1 calc R
C12 C 0.92255(17) -0.0401(2) 0.66136(16) 0.0387(4) Uani 1 1 d .
H12A H 0.8866 0.0342 0.6103 0.058 Uiso 1 1 calc R
H12B H 0.9832 -0.0887 0.6455 0.058 Uiso 1 1 calc R
H12C H 0.9571 0.0035 0.7292 0.058 Uiso 1 1 calc R

loop_
_atom_site_aniso_label
_atom_site_aniso_U_11
_atom_site_aniso_U_22
_atom_site_aniso_U_33
_atom_site_aniso_U_23
_atom_site_aniso_U_13
_atom_site_aniso_U_12
Zn1 0.01411(10) 0.01738(10) 0.01631(10) -0.00039(6) 0.00476(7) -0.00047(6)
Cl1 0.02090(18) 0.02015(18) 0.02292(17) -0.00288(13) 0.00967(14) 0.00000(13)
Cl2 0.01691(17) 0.0297(2) 0.02283(18) -0.00281(15) 0.00861(14) -0.00386(14)
N1 0.0162(6) 0.0174(6) 0.0175(6) -0.0011(5) 0.0060(5) 0.0021(5)
N2 0.0166(6) 0.0169(6) 0.0157(5) 0.0011(5) 0.0035(5) 0.0014(5)
N3 0.0166(6) 0.0200(6) 0.0161(5) 0.0011(5) 0.0047(5) 0.0012(5)
N4 0.0175(6) 0.0179(6) 0.0162(6) 0.0006(5) 0.0056(5) 0.0019(5)
C1 0.0149(7) 0.0227(7) 0.0199(7) -0.0001(6) 0.0066(6) 0.0029(6)
C2 0.0172(7) 0.0220(7) 0.0194(7) 0.0001(6) 0.0081(6) 0.0013(6)
C3 0.0189(7) 0.0170(7) 0.0154(6) -0.0032(5) 0.0050(5) 0.0008(5)
C4 0.0142(7) 0.0220(8) 0.0254(7) 0.0005(6) 0.0030(6) 0.0017(5)
C5 0.0151(7) 0.0216(8) 0.0262(8) 0.0000(6) 0.0063(6) -0.0016(5)
C6 0.0153(6) 0.0189(7) 0.0209(7) 0.0004(6) 0.0055(5) 0.0009(5)
C7 0.0215(7) 0.0203(7) 0.0173(7) -0.0027(6) 0.0046(6) 0.0029(6)
C8 0.0210(7) 0.0154(7) 0.0182(7) -0.0010(5) 0.0058(6) 0.0000(5)
C9 0.0219(7) 0.0210(7) 0.0227(7) -0.0040(6) 0.0066(6) 0.0039(6)
C10 0.0263(8) 0.0235(8) 0.0220(7) 0.0030(6) 0.0113(6) 0.0062(6)
C11 0.0261(8) 0.0343(9) 0.0278(8) -0.0036(7) 0.0126(7) 0.0064(7)
C12 0.0346(10) 0.0453(11) 0.0436(10) 0.0125(9) 0.0234(8) 0.0074(8)

loop_
_atom_type_symbol
_atom_type_description
_atom_type_scat_dispersion_real
_atom_type_scat_dispersion_imag
_atom_type_scat_source
C C 0.0033 0.0016 'International Tables Vol C Tables 4.2.6.8 and 6.1.1.4'
H H 0.0000 0.0000 'International Tables Vol C Tables 4.2.6.8 and 6.1.1.4'
N N 0.0061 0.0033 'International Tables Vol C Tables 4.2.6.8 and 6.1.1.4'
Cl Cl 0.1484 0.1585 'International Tables Vol C Tables 4.2.6.8 and 6.1.1.4'
Zn Zn 0.2839 1.4301 'International Tables Vol C Tables 4.2.6.8 and 6.1.1.4'

loop_
_geom_angle_atom_site_label_1
_geom_angle_atom_site_label_2
_geom_angle_atom_site_label_3
_geom_angle
_geom_angle_site_symmetry_1
_geom_angle_site_symmetry_3
N4 Zn1 N1 104.67(5) 4_565 .
N4 Zn1 Cl2 114.47(4) 4_565 .
N1 Zn1 Cl2 109.49(4) . .
N4 Zn1 Cl1 107.26(4) 4_565 .
N1 Zn1 Cl1 103.72(4) . .
Cl2 Zn1 Cl1 116.099(15) . .
C5 N1 C1 117.99(13) . .
C5 N1 Zn1 120.74(11) . .
C1 N1 Zn1 121.10(10) . .
N3 N2 C7 111.70(12) . .
N3 N2 C6 119.59(12) . .
C7 N2 C6 128.65(12) . .
N4 N3 N2 105.89(11) . .
N3 N4 C8 110.44(12) . .
N3 N4 Zn1 114.73(9) . 4_666
C8 N4 Zn1 134.19(10) . 4_666
N1 C1 C2 122.73(14) . .
C1 C2 C3 119.25(14) . .
C2 C3 C4 117.95(14) . .
C2 C3 C6 119.06(13) . .
C4 C3 C6 122.98(13) . .
C5 C4 C3 119.59(14) . .
N1 C5 C4 122.46(14) . .
N2 C6 C3 112.61(12) . .
N2 C7 C8 105.40(13) . .
N4 C8 C7 106.56(13) . .
N4 C8 C9 122.35(13) . .
C7 C8 C9 130.88(14) . .
C8 C9 C10 111.13(13) . .
C11 C10 C9 112.44(14) . .
C10 C11 C12 113.33(15) . .

loop_
_geom_bond_atom_site_label_1
_geom_bond_atom_site_label_2
_geom_bond_distance
_geom_bond_site_symmetry_2
Zn1 N4 2.0426(12) 4_565
Zn1 N1 2.0458(13) .
Zn1 Cl2 2.2204(4) .
Zn1 Cl1 2.2450(4) .
N1 C5 1.342(2) .
N1 C1 1.344(2) .
N2 N3 1.3320(16) .
N2 C7 1.3508(19) .
N2 C6 1.4588(18) .
N3 N4 1.3224(17) .
N4 C8 1.3664(19) .
N4 Zn1 2.0426(12) 4_666
C1 C2 1.384(2) .
C2 C3 1.388(2) .
C3 C4 1.389(2) .
C3 C6 1.510(2) .
C4 C5 1.383(2) .
C7 C8 1.370(2) .
C8 C9 1.489(2) .
C9 C10 1.532(2) .
C10 C11 1.519(2) .
C11 C12 1.519(3) .
